data_7714906
loop_
_publ_author_name
'Mahdavi, Seyedeh Mahbobeh'
'Bockfeld, Dirk'
'B&#xfc;ssing, Rolf'
'Karge, Bianka'
'Bannenberg, Thomas'
'Frank, Ren&#xe9;'
'Br&#xf6;nstrup, Mark'
'Ott, Ingo'
'Tamm, Matthias'

_publ_section_title
;
 Synthesis of N-heterocyclic carbene gold(I) complexes from the marine
 betaine 1,3-dimethylimidazolium-4-carboxylate.
;
_journal_issue 5
_journal_name_full 'Dalton transactions (Cambridge, England : 2003)'
_journal_page_first 1942
_journal_page_last 1946
_journal_paper_doi 10.1039/d3dt04135b
_journal_volume 53
_journal_year 2024
_chemical_formula_moiety 'C12 H14 Au K N4 O4, 4(H2 O)'
_chemical_formula_sum 'C12 H22 Au K N4 O8'
_chemical_formula_weight 586.40
_space_group_crystal_system triclinic
_space_group_IT_number 2
_space_group_name_Hall '-P 1'
_space_group_name_H-M_alt 'P -1'
_atom_sites_solution_hydrogens mixed
_atom_sites_solution_primary iterative
_atom_sites_solution_secondary difmap
_audit_creation_method SHELXL-2018/3
_audit_update_record
;
2023-12-27 deposited with the CCDC.	2024-01-03 downloaded from the CCDC.
;
_cell_angle_alpha 79.885(5)
_cell_angle_beta 82.696(4)
_cell_angle_gamma 80.471(3)
_cell_formula_units_Z 1
_cell_length_a 3.78331(13)
_cell_length_b 11.0885(5)
_cell_length_c 11.4646(7)
_cell_measurement_reflns_used 16710
_cell_measurement_temperature 100(2)
_cell_measurement_theta_max 32.6680
_cell_measurement_theta_min 2.3890
_cell_volume 464.56(4)
_computing_publication_material 'OLEX2 v1.3 (O. V. Dolomanov et al., J. Appl. Cryst., 2009, 42, 339-341)'
_computing_structure_refinement 'SHELXL-2018/3 (G. M. Sheldrick, Acta Cryst., 2015, C71, 3-8)'
_computing_structure_solution 'SHELXT 2018/2 (G. M. Sheldrick, Acta Cryst., 2015, A71, 3-8)'
_diffrn_ambient_environment N~2~
_diffrn_ambient_temperature 100(2)
_diffrn_detector 'Hybrid Pixel Array Detector'
_diffrn_detector_area_resol_mean 10.0000
_diffrn_detector_type HyPix
_diffrn_measured_fraction_theta_full 0.998
_diffrn_measured_fraction_theta_max 0.869
_diffrn_measurement_device 'four-circle diffractometer'
_diffrn_measurement_device_type 'XtaLAB Synergy, Single source at offset/far, HyPix'
_diffrn_measurement_method '\w scans'
_diffrn_radiation_monochromator mirror
_diffrn_radiation_probe x-ray
_diffrn_radiation_type 'Mo K\a'
_diffrn_radiation_wavelength 0.71073
_diffrn_reflns_av_unetI/netI 0.0197
_diffrn_reflns_Laue_measured_fraction_full 0.998
_diffrn_reflns_Laue_measured_fraction_max 0.869
_diffrn_reflns_limit_h_max 5
_diffrn_reflns_limit_h_min -5
_diffrn_reflns_limit_k_max 15
_diffrn_reflns_limit_k_min -15
_diffrn_reflns_limit_l_max 16
_diffrn_reflns_limit_l_min -16
_diffrn_reflns_number 4572
_diffrn_reflns_point_group_measured_fraction_full 0.998
_diffrn_reflns_point_group_measured_fraction_max 0.869
_diffrn_reflns_theta_full 25.242
_diffrn_reflns_theta_max 32.576
_diffrn_reflns_theta_min 2.401
_diffrn_source 'micro-focus sealed X-ray tube'
_diffrn_source_type 'PhotonJet (Mo) X-ray Source'
_exptl_absorpt_coefficient_mu 8.188
_exptl_absorpt_correction_T_max 1.000
_exptl_absorpt_correction_T_min 0.414
_exptl_absorpt_correction_type gaussian
_exptl_absorpt_process_details
;
CrysAlisPro 1.171.42.64a (Rigaku Oxford Diffraction, 2022)
Numerical absorption correction based on gaussian integration over
a multifaceted crystal model
Empirical absorption correction using spherical harmonics,
implemented in SCALE3 ABSPACK scaling algorithm.
;
_exptl_crystal_colour colourless
_exptl_crystal_density_diffrn 2.096
_exptl_crystal_description irregular
_exptl_crystal_F_000 284
_exptl_crystal_size_max 0.140
_exptl_crystal_size_mid 0.040
_exptl_crystal_size_min 0.020
_refine_diff_density_max 2.007
_refine_diff_density_min -2.056
_refine_diff_density_rms 0.254
_refine_ls_extinction_method none
_refine_ls_goodness_of_fit_ref 1.155
_refine_ls_hydrogen_treatment constr
_refine_ls_matrix_type full
_refine_ls_number_parameters 163
_refine_ls_number_reflns 4572
_refine_ls_number_restraints 24
_refine_ls_restrained_S_all 1.157
_refine_ls_R_factor_all 0.0430
_refine_ls_R_factor_gt 0.0411
_refine_ls_shift/su_max 0.000
_refine_ls_shift/su_mean 0.000
_refine_ls_structure_factor_coef Fsqd
_refine_ls_weighting_details 'w=1/[\s^2^(Fo^2^)+7.0826P] where P=(Fo^2^+2Fc^2^)/3'
_refine_ls_weighting_scheme calc
_refine_ls_wR_factor_gt 0.1013
_refine_ls_wR_factor_ref 0.1022
_reflns_Friedel_coverage 0.000
_reflns_number_gt 4439
_reflns_number_total 4572
_reflns_threshold_expression 'I > 2\s(I)'
_cod_data_source_file d3dt04135b3.cif
_cod_data_source_block sm27db
_cod_depositor_comments 'Adding full bibliography for 7714901--7714907.cif.'
_cod_database_code 7714906
_shelx_shelxl_version_number 2018/3
_shelx_space_group_comment
;
The symmetry employed for this shelxl refinement is uniquely defined
by the following loop, which should always be used as a source of
symmetry information in preference to the above space-group names.
They are only intended as comments.
;
_shelx_estimated_absorpt_t_min 0.394
_shelx_estimated_absorpt_t_max 0.853
_oxdiff_exptl_absorpt_empirical_full_min 0.814
_oxdiff_exptl_absorpt_empirical_full_max 1.340
_oxdiff_exptl_absorpt_empirical_details
;
Empirical correction (ABSPACK) includes:
- Absorption correction using spherical harmonics
- Frame scaling
- Detector area scaling
;

loop_
_space_group_symop_operation_xyz
'x, y, z'
'-x, -y, -z'

loop_
_atom_site_label
_atom_site_type_symbol
_atom_site_fract_x
_atom_site_fract_y
_atom_site_fract_z
_atom_site_U_iso_or_equiv
_atom_site_adp_type
_atom_site_occupancy
_atom_site_site_symmetry_order
_atom_site_calc_flag
_atom_site_refinement_flags_posn
_atom_site_refinement_flags_adp
_atom_site_refinement_flags_occupancy
_atom_site_disorder_assembly
_atom_site_disorder_group
Au1 Au 1.000000 0.000000 0.500000 0.01929(10) Uani 1 2 d S . P . .
K1 K 0.000000 0.500000 0.000000 0.033(3) Uani 0.51(5) 2 d S U P A 1
K1A K -0.026(5) 0.553(3) 0.0082(14) 0.041(4) Uani 0.25(2) 1 d . U P A -2
O1 O 0.4834(15) 0.4357(5) 0.1595(5) 0.0327(12) Uani 1 1 d . . . . .
O2 O 0.1893(15) 0.5539(5) 0.2914(5) 0.0319(12) Uani 1 1 d . . . . .
O3 O 0.016(9) 0.7020(18) 0.0816(15) 0.050(6) Uani 0.51(5) 1 d . . P A 1
H3A H -0.207690 0.702276 0.114741 0.075 Uiso 0.51(5) 1 d R U P A 1
H3B H 0.146640 0.642186 0.128740 0.075 Uiso 0.51(5) 1 d R U P A 1
O3A O 0.221(11) 0.726(2) 0.095(2) 0.065(9) Uani 0.49(5) 1 d G . P A -2
H3AA H 0.468499 0.716322 0.093709 0.097 Uiso 0.49(5) 1 d G U P A -2
H3AB H 0.190103 0.669774 0.166017 0.097 Uiso 0.49(5) 1 d G U P A -2
N1 N 0.6973(15) 0.2434(5) 0.3540(6) 0.0214(12) Uani 1 1 d . . . . .
N2 N 0.5253(14) 0.2410(5) 0.5403(6) 0.0202(11) Uani 1 1 d . . . . .
C1 C 0.7259(17) 0.1723(6) 0.4621(6) 0.0175(12) Uani 1 1 d . U . . .
C2 C 0.4800(18) 0.3562(6) 0.3647(7) 0.0222(13) Uani 1 1 d . . . . .
C3 C 0.3747(18) 0.3533(6) 0.4822(7) 0.0222(13) Uani 1 1 d . . . . .
H3 H 0.224248 0.417113 0.518039 0.027 Uiso 1 1 calc R U . . .
C4 C 0.8848(19) 0.2033(7) 0.2426(7) 0.0269(15) Uani 1 1 d . . . . .
H4A H 1.029135 0.121770 0.261412 0.040 Uiso 1 1 calc R U . . .
H4B H 1.042743 0.263366 0.203441 0.040 Uiso 1 1 calc R U . . .
H4C H 0.706518 0.198354 0.189307 0.040 Uiso 1 1 calc R U . . .
C5 C 0.461(2) 0.1989(7) 0.6670(7) 0.0275(15) Uani 1 1 d . . . . .
H5A H 0.202591 0.199107 0.689281 0.041 Uiso 1 1 calc R U . . .
H5B H 0.549659 0.254293 0.710815 0.041 Uiso 1 1 calc R U . . .
H5C H 0.589023 0.114631 0.686652 0.041 Uiso 1 1 calc R U . . .
C6 C 0.379(2) 0.4566(6) 0.2630(6) 0.0238(13) Uani 1 1 d . . . . .
O4 O 0.436(9) 1.025(3) 0.056(3) 0.093(14) Uani 0.37(3) 1 d G . P B -4
H4D H 0.628788 0.980407 0.082876 0.139 Uiso 0.37(3) 1 d G U P B -4
H4E H 0.246239 0.996161 0.094209 0.139 Uiso 0.37(3) 1 d G U P B -4
O4A O 0.580(8) 0.849(3) 0.002(2) 0.144(12) Uani 0.63(3) 1 d G U P B 3
H4AA H 0.757653 0.873304 0.028258 0.216 Uiso 0.63(3) 1 d G U P B 3
H4AB H 0.390038 0.876051 0.046193 0.216 Uiso 0.63(3) 1 d G U P B 3

loop_
_atom_site_aniso_label
_atom_site_aniso_U_11
_atom_site_aniso_U_22
_atom_site_aniso_U_33
_atom_site_aniso_U_23
_atom_site_aniso_U_13
_atom_site_aniso_U_12
Au1 0.01460(16) 0.01251(15) 0.03155(19) -0.00322(11) -0.00659(14) -0.00124(13)
K1 0.021(4) 0.047(8) 0.029(3) 0.002(5) -0.005(2) -0.006(5)
K1A 0.036(5) 0.061(9) 0.022(4) 0.003(6) -0.004(3) -0.008(7)
O1 0.032(3) 0.027(3) 0.037(3) 0.001(2) -0.006(2) -0.002(2)
O2 0.034(3) 0.019(3) 0.039(3) 0.001(2) -0.008(2) 0.004(2)
O3 0.064(15) 0.038(8) 0.040(8) 0.006(6) -0.018(8) 0.010(8)
O3A 0.079(19) 0.039(10) 0.062(12) 0.010(8) -0.004(12) 0.009(11)
N1 0.018(3) 0.014(3) 0.033(3) -0.006(2) -0.003(2) -0.002(2)
N2 0.014(3) 0.016(3) 0.030(3) -0.003(2) -0.004(2) 0.000(2)
C1 0.0170(15) 0.0164(15) 0.0200(16) -0.0021(11) -0.0028(11) -0.0047(11)
C2 0.015(3) 0.016(3) 0.038(4) -0.006(3) -0.004(3) -0.003(2)
C3 0.018(3) 0.014(3) 0.036(4) -0.005(2) -0.006(3) -0.003(2)
C4 0.019(3) 0.027(4) 0.034(4) -0.005(3) -0.006(3) 0.001(3)
C5 0.025(4) 0.027(4) 0.026(4) 0.005(3) -0.004(3) -0.002(3)
C6 0.021(3) 0.021(3) 0.030(3) 0.001(2) -0.008(3) -0.005(3)
O4 0.12(2) 0.06(2) 0.11(3) -0.05(2) 0.00(2) 0.003(16)
O4A 0.158(17) 0.15(2) 0.119(18) 0.029(15) -0.037(14) -0.049(16)

loop_
_atom_type_symbol
_atom_type_description
_atom_type_scat_dispersion_real
_atom_type_scat_dispersion_imag
_atom_type_scat_source
C C 0.0033 0.0016 'International Tables Vol C Tables 4.2.6.8 and 6.1.1.4'
H H 0.0000 0.0000 'International Tables Vol C Tables 4.2.6.8 and 6.1.1.4'
Au Au -2.0133 8.8022 'International Tables Vol C Tables 4.2.6.8 and 6.1.1.4'
K K 0.2009 0.2494 'International Tables Vol C Tables 4.2.6.8 and 6.1.1.4'
N N 0.0061 0.0033 'International Tables Vol C Tables 4.2.6.8 and 6.1.1.4'
O O 0.0106 0.0060 'International Tables Vol C Tables 4.2.6.8 and 6.1.1.4'

loop_
_exptl_crystal_face_index_h
_exptl_crystal_face_index_k
_exptl_crystal_face_index_l
_exptl_crystal_face_perp_dist
1 1 -15 0.0256
0 -15 1 0.0097
5 4 2 0.0574
0 0 -16 0.0129
-5 -4 -3 0.0818
0 15 -1 0.0097
-1 -1 16 0.0116

loop_
_geom_angle_atom_site_label_1
_geom_angle_atom_site_label_2
_geom_angle_atom_site_label_3
_geom_angle
_geom_angle_site_symmetry_1
_geom_angle_site_symmetry_3
_geom_angle_publ_flag
C1 Au1 C1 180.0(2) . 2_756 ?
O3 K1 O3 180.0 2_565 . ?
O3 K1 O1 93.0(7) 2_565 2_665 ?
O3 K1 O1 87.0(7) . 2_665 ?
O3 K1 O1 87.0(7) 2_565 1_455 ?
O3 K1 O1 93.0(7) . 1_455 ?
O1 K1 O1 180.0 2_665 1_455 ?
O3 K1 O1 75.5(5) 2_565 2_565 ?
O3 K1 O1 104.5(5) . 2_565 ?
O1 K1 O1 91.60(18) 2_665 2_565 ?
O1 K1 O1 88.40(18) 1_455 2_565 ?
O3 K1 O1 104.5(5) 2_565 . ?
O3 K1 O1 75.5(5) . . ?
O1 K1 O1 88.40(18) 2_665 . ?
O1 K1 O1 91.60(18) 1_455 . ?
O1 K1 O1 180.00(16) 2_565 . ?
O3 K1 C6 65.6(4) 2_565 2_565 ?
O3 K1 C6 114.4(4) . 2_565 ?
O1 K1 C6 76.40(18) 2_665 2_565 ?
O1 K1 C6 103.60(18) 1_455 2_565 ?
O1 K1 C6 19.04(18) 2_565 2_565 ?
O1 K1 C6 160.96(18) . 2_565 ?
O3 K1 K1 77.7(7) 2_565 1_455 ?
O3 K1 K1 102.3(7) . 1_455 ?
O1 K1 K1 135.02(12) 2_665 1_455 ?
O1 K1 K1 44.98(12) 1_455 1_455 ?
O1 K1 K1 43.42(12) 2_565 1_455 ?
O1 K1 K1 136.58(12) . 1_455 ?
C6 K1 K1 59.55(13) 2_565 1_455 ?
O3 K1 K1 102.3(7) 2_565 1_655 ?
O3 K1 K1 77.7(7) . 1_655 ?
O1 K1 K1 44.98(12) 2_665 1_655 ?
O1 K1 K1 135.02(12) 1_455 1_655 ?
O1 K1 K1 136.58(12) 2_565 1_655 ?
O1 K1 K1 43.42(12) . 1_655 ?
C6 K1 K1 120.45(13) 2_565 1_655 ?
K1 K1 K1 180.0 1_455 1_655 ?
O3A K1A O1 72.1(6) . . ?
C6 O1 K1 134.7(5) . 1_655 ?
C6 O1 K1 116.7(5) . . ?
K1 O1 K1 91.60(18) 1_655 . ?
C6 O1 K1A 109.4(6) . . ?
C1 N1 C2 110.7(6) . . ?
C1 N1 C4 122.6(6) . . ?
C2 N1 C4 126.6(6) . . ?
C1 N2 C3 110.8(6) . . ?
C1 N2 C5 124.5(6) . . ?
C3 N2 C5 124.6(6) . . ?
N1 C1 N2 105.0(6) . . ?
N1 C1 Au1 127.9(5) . . ?
N2 C1 Au1 127.0(5) . . ?
C3 C2 N1 106.1(6) . . ?
C3 C2 C6 128.4(7) . . ?
N1 C2 C6 125.6(7) . . ?
C2 C3 N2 107.4(6) . . ?
O1 C6 O2 126.4(7) . . ?
O1 C6 C2 117.7(6) . . ?
O2 C6 C2 115.9(7) . . ?

loop_
_geom_bond_atom_site_label_1
_geom_bond_atom_site_label_2
_geom_bond_distance
_geom_bond_site_symmetry_2
_geom_bond_publ_flag
Au1 C1 2.021(7) . ?
Au1 C1 2.021(7) 2_756 ?
K1 O3 2.59(2) 2_565 ?
K1 O3 2.59(2) . ?
K1 O1 2.601(6) 2_665 ?
K1 O1 2.601(6) 1_455 ?
K1 O1 2.675(6) 2_565 ?
K1 O1 2.675(6) . ?
K1 C6 3.426(7) 2_565 ?
K1 K1 3.78331(13) 1_455 ?
K1 K1 3.78331(13) 1_655 ?
K1A O3A 2.65(3) . ?
K1A O1 2.767(19) . ?
O1 C6 1.252(9) . ?
O2 C6 1.261(9) . ?
N1 C1 1.353(9) . ?
N1 C2 1.394(9) . ?
N1 C4 1.482(10) . ?
N2 C1 1.355(9) . ?
N2 C3 1.374(8) . ?
N2 C5 1.448(9) . ?
C2 C3 1.352(10) . ?
C2 C6 1.504(10) . ?

loop_
_geom_torsion_atom_site_label_1
_geom_torsion_atom_site_label_2
_geom_torsion_atom_site_label_3
_geom_torsion_atom_site_label_4
_geom_torsion
_geom_torsion_site_symmetry_1
_geom_torsion_site_symmetry_2
_geom_torsion_site_symmetry_3
_geom_torsion_site_symmetry_4
_geom_torsion_publ_flag
C2 N1 C1 N2 0.1(7) . . . . ?
C4 N1 C1 N2 178.7(6) . . . . ?
C2 N1 C1 Au1 179.2(4) . . . . ?
C4 N1 C1 Au1 -2.2(9) . . . . ?
C3 N2 C1 N1 -0.2(7) . . . . ?
C5 N2 C1 N1 176.5(6) . . . . ?
C3 N2 C1 Au1 -179.3(4) . . . . ?
C5 N2 C1 Au1 -2.6(9) . . . . ?
C1 N1 C2 C3 0.0(7) . . . . ?
C4 N1 C2 C3 -178.5(6) . . . . ?
C1 N1 C2 C6 -178.0(6) . . . . ?
C4 N1 C2 C6 3.5(10) . . . . ?
N1 C2 C3 N2 -0.1(7) . . . . ?
C6 C2 C3 N2 177.8(6) . . . . ?
C1 N2 C3 C2 0.2(7) . . . . ?
C5 N2 C3 C2 -176.4(6) . . . . ?
K1 O1 C6 O2 79.3(10) 1_655 . . . ?
K1 O1 C6 O2 -43.5(9) . . . . ?
K1A O1 C6 O2 -32.3(11) . . . . ?
K1 O1 C6 C2 -101.9(7) 1_655 . . . ?
K1 O1 C6 C2 135.2(5) . . . . ?
K1A O1 C6 C2 146.5(7) . . . . ?
C3 C2 C6 O1 -174.1(7) . . . . ?
N1 C2 C6 O1 3.5(10) . . . . ?
C3 C2 C6 O2 4.8(11) . . . . ?
N1 C2 C6 O2 -177.6(6) . . . . ?

loop_
_exptl_oxdiff_crystal_face_indexfrac_h
_exptl_oxdiff_crystal_face_indexfrac_k
_exptl_oxdiff_crystal_face_indexfrac_l
_exptl_oxdiff_crystal_face_x
_exptl_oxdiff_crystal_face_y
_exptl_oxdiff_crystal_face_z
1.3368 0.9885 -14.7506 -0.0090 0.0005 1.0000
0.1891 -15.0365 0.5861 0.9793 0.0767 -0.1874
5.3113 3.8611 1.6462 0.0754 -0.9541 0.2899
-0.2720 -0.3447 -15.9483 -0.0225 0.3018 0.9531
-5.3135 -3.8719 -2.6406 -0.0766 0.9703 -0.2294
-0.1891 15.0365 -0.5861 -0.9793 -0.0767 0.1874
-0.5282 -0.5256 15.5027 0.0294 -0.1527 -0.9878
